data_2241133
loop_
_publ_author_name
'Gonz\'alez-Ju\'arez, Edgar'
'G\"uizado-Rodr\'iguez, Marisol'
'Barba, Victor'
'Tlahuext, Hugo'

_publ_section_title
;
 Crystal structure of 1,3-dicyclohexyl-1-[3-(pyren-1-yl)propanoyl]urea
;
_journal_coeditor_code IS5410
_journal_issue 10
_journal_name_full 'Acta Crystallographica Section E'
_journal_page_first o737
_journal_page_last o738
_journal_paper_doi 10.1107/S2056989015015996
_journal_volume 71
_journal_year 2015
_chemical_formula_iupac 'C33 H38 N2 O2'
_chemical_formula_moiety 'C33 H38 N2 O2'
_chemical_formula_sum 'C33 H38 N2 O2'
_chemical_formula_weight 494.65
_chemical_name_systematic
;
1,3-Dicyclohexyl-1-[3-(pyren-1-yl)propanoyl]urea
;
_space_group_IT_number 2
_symmetry_cell_setting triclinic
_symmetry_space_group_name_Hall '-P 1'
_symmetry_space_group_name_H-M 'P -1'
_atom_sites_solution_hydrogens geom
_atom_sites_solution_primary direct
_atom_sites_solution_secondary difmap
_audit_creation_method SHELXL-97
_cell_angle_alpha 99.541(3)
_cell_angle_beta 90.315(3)
_cell_angle_gamma 92.191(3)
_cell_formula_units_Z 2
_cell_length_a 9.0505(15)
_cell_length_b 10.1845(17)
_cell_length_c 14.571(2)
_cell_measurement_reflns_used 5456
_cell_measurement_temperature 100(2)
_cell_measurement_theta_max 28.2
_cell_measurement_theta_min 2.6
_cell_volume 1323.4(4)
_computing_cell_refinement
;
SAINT (Bruker, 2000)
;
_computing_data_collection
;
SMART (Bruker, 2000)
;
_computing_data_reduction
;
SAINT (Bruker, 2000)
;
_computing_molecular_graphics
;
SHELXTL (Sheldrick, 2008)
;
_computing_publication_material
;
SHELXTL (Sheldrick, 2008), DIAMOND (Brandenburg, 1997),
PLATON (Spek, 2009) and publCIF (Westrip, 2010)
;
_computing_structure_refinement
;
SHELXL97 (Sheldrick, 2008)
;
_computing_structure_solution
;
SHELXS97 (Sheldrick, 2008)
;
_diffrn_ambient_temperature 100(2)
_diffrn_detector_area_resol_mean 8.3
_diffrn_measured_fraction_theta_full 0.999
_diffrn_measured_fraction_theta_max 0.999
_diffrn_measurement_device_type 'Bruker SMART APEX CCD area-detector'
_diffrn_measurement_method 'phi and omega scans'
_diffrn_radiation_monochromator graphite
_diffrn_radiation_source 'fine-focus sealed tube'
_diffrn_radiation_type MoK\a
_diffrn_radiation_wavelength 0.71073
_diffrn_reflns_av_R_equivalents 0.0498
_diffrn_reflns_av_sigmaI/netI 0.0681
_diffrn_reflns_limit_h_max 10
_diffrn_reflns_limit_h_min -10
_diffrn_reflns_limit_k_max 12
_diffrn_reflns_limit_k_min -12
_diffrn_reflns_limit_l_max 17
_diffrn_reflns_limit_l_min -17
_diffrn_reflns_number 12906
_diffrn_reflns_theta_full 25.00
_diffrn_reflns_theta_max 25.00
_diffrn_reflns_theta_min 1.42
_diffrn_standards_number 0
_exptl_absorpt_coefficient_mu 0.077
_exptl_absorpt_correction_T_max 0.9916
_exptl_absorpt_correction_T_min 0.9878
_exptl_absorpt_correction_type multi-scan
_exptl_absorpt_process_details
;
(SADABS; Bruker, 2000)
;
_exptl_crystal_colour colourless
_exptl_crystal_density_diffrn 1.241
_exptl_crystal_density_method 'not measured'
_exptl_crystal_description plates
_exptl_crystal_F_000 532
_exptl_crystal_size_max 0.16
_exptl_crystal_size_mid 0.13
_exptl_crystal_size_min 0.11
_refine_diff_density_max 0.192
_refine_diff_density_min -0.173
_refine_ls_extinction_method none
_refine_ls_goodness_of_fit_ref 1.043
_refine_ls_hydrogen_treatment mixed
_refine_ls_matrix_type full
_refine_ls_number_parameters 338
_refine_ls_number_reflns 4658
_refine_ls_number_restraints 1
_refine_ls_restrained_S_all 1.042
_refine_ls_R_factor_all 0.0657
_refine_ls_R_factor_gt 0.0515
_refine_ls_shift/su_max 0.001
_refine_ls_shift/su_mean 0.000
_refine_ls_structure_factor_coef Fsqd
_refine_ls_weighting_details 'calc w=1/[\s^2^(Fo^2^)+(0.0310P)^2^+0.3784P] where P=(Fo^2^+2Fc^2^)/3'
_refine_ls_weighting_scheme calc
_refine_ls_wR_factor_gt 0.1198
_refine_ls_wR_factor_ref 0.1281
_reflns_number_gt 3738
_reflns_number_total 4658
_reflns_threshold_expression >2\s(I)
_cod_data_source_file is5410sup1.cif
_cod_data_source_block I
_cod_database_code 2241133

loop_
_symmetry_equiv_pos_as_xyz
'x, y, z'
'-x, -y, -z'

loop_
_atom_site_type_symbol
_atom_site_label
_atom_site_fract_x
_atom_site_fract_y
_atom_site_fract_z
_atom_site_U_iso_or_equiv
_atom_site_adp_type
_atom_site_calc_flag
_atom_site_refinement_flags
_atom_site_occupancy
_atom_site_symmetry_multiplicity
C C1 0.15199(19) 0.48523(17) 0.56198(11) 0.0247(4) Uani d . 1 1
C C2 0.1888(2) 0.63158(17) 0.56245(12) 0.0265(4) Uani d . 1 1
H H2C 0.1232 0.6644 0.5173 0.032 Uiso calc R 1 1
H H2D 0.2920 0.6421 0.5418 0.032 Uiso calc R 1 1
C C3 0.1715(2) 0.71654(18) 0.65839(12) 0.0295(4) Uani d . 1 1
H H3A 0.1728 0.8117 0.6516 0.035 Uiso calc R 1 1
H H3B 0.0743 0.6941 0.6839 0.035 Uiso calc R 1 1
C C4 0.2932(2) 0.6959(2) 0.72692(12) 0.0351(5) Uani d . 1 1
H H4A 0.2843 0.6033 0.7394 0.042 Uiso calc R 1 1
H H4B 0.3906 0.7079 0.6983 0.042 Uiso calc R 1 1
C C5 0.2863(2) 0.79106(19) 0.81785(12) 0.0322(4) Uani d . 1 1
C C6 0.1854(2) 0.76932(18) 0.88786(12) 0.0292(4) Uani d . 1 1
C C7 0.0873(2) 0.65401(18) 0.87947(13) 0.0336(5) Uani d . 1 1
H H7 0.0897 0.5889 0.8247 0.040 Uiso calc R 1 1
C C8 -0.0083(2) 0.63533(19) 0.94717(13) 0.0366(5) Uani d . 1 1
H H8 -0.0714 0.5575 0.9387 0.044 Uiso calc R 1 1
C C9 -0.0176(2) 0.72924(19) 1.03139(13) 0.0348(5) Uani d . 1 1
C C10 -0.1161(2) 0.7118(2) 1.10233(15) 0.0450(5) Uani d . 1 1
H H10 -0.1796 0.6342 1.0956 0.054 Uiso calc R 1 1
C C11 -0.1221(3) 0.8056(2) 1.18188(15) 0.0508(6) Uani d . 1 1
H H11 -0.1890 0.7918 1.2297 0.061 Uiso calc R 1 1
C C12 -0.0319(2) 0.9196(2) 1.19279(14) 0.0440(5) Uani d . 1 1
H H12 -0.0386 0.9838 1.2478 0.053 Uiso calc R 1 1
C C13 0.0690(2) 0.94226(19) 1.12456(12) 0.0346(5) Uani d . 1 1
C C14 0.1642(2) 1.0593(2) 1.13308(13) 0.0392(5) Uani d . 1 1
H H14 0.1596 1.1249 1.1875 0.047 Uiso calc R 1 1
C C15 0.2598(2) 1.0785(2) 1.06597(14) 0.0381(5) Uani d . 1 1
H H15 0.3211 1.1574 1.0739 0.046 Uiso calc R 1 1
C C16 0.2715(2) 0.98252(18) 0.98232(13) 0.0319(4) Uani d . 1 1
C C17 0.3699(2) 1.0003(2) 0.91197(13) 0.0382(5) Uani d . 1 1
H H17 0.4333 1.0780 0.9188 0.046 Uiso calc R 1 1
C C18 0.3764(2) 0.9061(2) 0.83215(13) 0.0383(5) Uani d . 1 1
H H18 0.4449 0.9207 0.7854 0.046 Uiso calc R 1 1
C C19 0.1783(2) 0.86558(18) 0.97074(12) 0.0296(4) Uani d . 1 1
C C20 0.0770(2) 0.84527(18) 1.04232(12) 0.0301(4) Uani d . 1 1
C C21 0.20051(19) 0.25014(17) 0.50327(12) 0.0272(4) Uani d . 1 1
H H21 0.1011 0.2347 0.5300 0.033 Uiso calc R 1 1
C C22 0.2051(2) 0.16123(18) 0.40814(12) 0.0329(5) Uani d . 1 1
H H22A 0.1279 0.1870 0.3669 0.040 Uiso calc R 1 1
H H22B 0.3024 0.1735 0.3794 0.040 Uiso calc R 1 1
C C23 0.1795(2) 0.01573(19) 0.41794(14) 0.0376(5) Uani d . 1 1
H H23A 0.0779 0.0019 0.4402 0.045 Uiso calc R 1 1
H H23B 0.1890 -0.0409 0.3563 0.045 Uiso calc R 1 1
C C24 0.2896(2) -0.02592(19) 0.48565(14) 0.0396(5) Uani d . 1 1
H H24A 0.3900 -0.0238 0.4592 0.048 Uiso calc R 1 1
H H24B 0.2648 -0.1186 0.4943 0.048 Uiso calc R 1 1
C C25 0.2887(2) 0.06563(18) 0.57992(13) 0.0374(5) Uani d . 1 1
H H25A 0.1922 0.0548 0.6100 0.045 Uiso calc R 1 1
H H25B 0.3668 0.0398 0.6206 0.045 Uiso calc R 1 1
C C26 0.3151(2) 0.21121(18) 0.56959(12) 0.0305(4) Uani d . 1 1
H H26A 0.3083 0.2686 0.6312 0.037 Uiso calc R 1 1
H H26B 0.4156 0.2244 0.5452 0.037 Uiso calc R 1 1
C C27 0.3174(2) 0.42850(17) 0.42681(12) 0.0264(4) Uani d . 1 1
C C28 0.3480(2) 0.54841(18) 0.29600(12) 0.0290(4) Uani d . 1 1
H H28 0.4519 0.5645 0.3200 0.035 Uiso calc R 1 1
C C29 0.3498(2) 0.44741(19) 0.20684(12) 0.0368(5) Uani d . 1 1
H H29A 0.2471 0.4248 0.1844 0.044 Uiso calc R 1 1
H H29B 0.3940 0.3648 0.2197 0.044 Uiso calc R 1 1
C C30 0.4382(3) 0.5017(2) 0.13153(15) 0.0547(6) Uani d . 1 1
H H30A 0.5438 0.5123 0.1505 0.066 Uiso calc R 1 1
H H30B 0.4303 0.4367 0.0729 0.066 Uiso calc R 1 1
C C31 0.3839(3) 0.6349(2) 0.11436(14) 0.0485(6) Uani d . 1 1
H H31A 0.4491 0.6700 0.0690 0.058 Uiso calc R 1 1
H H31B 0.2828 0.6221 0.0872 0.058 Uiso calc R 1 1
C C32 0.3822(3) 0.7348(2) 0.20321(14) 0.0459(5) Uani d . 1 1
H H32A 0.3393 0.8181 0.1906 0.055 Uiso calc R 1 1
H H32B 0.4848 0.7562 0.2263 0.055 Uiso calc R 1 1
C C33 0.2913(3) 0.6800(2) 0.27775(14) 0.0450(6) Uani d . 1 1
H H33A 0.2962 0.7454 0.3362 0.054 Uiso calc R 1 1
H H33B 0.1866 0.6673 0.2572 0.054 Uiso calc R 1 1
H H2A 0.1664(11) 0.5120(18) 0.3687(12) 0.028(5) Uiso d D 1 1
N N1 0.21491(16) 0.39366(14) 0.49557(10) 0.0257(3) Uani d . 1 1
N N2 0.25912(17) 0.49893(15) 0.36770(10) 0.0297(4) Uani d D 1 1
O O1 0.06756(13) 0.44841(12) 0.61964(8) 0.0314(3) Uani d . 1 1
O O2 0.44266(14) 0.38979(13) 0.42418(9) 0.0353(3) Uani d . 1 1

loop_
_atom_site_aniso_label
_atom_site_aniso_U_11
_atom_site_aniso_U_22
_atom_site_aniso_U_33
_atom_site_aniso_U_12
_atom_site_aniso_U_13
_atom_site_aniso_U_23
C1 0.0230(9) 0.0294(10) 0.0212(9) 0.0054(7) 0.0028(7) 0.0014(8)
C2 0.0285(10) 0.0267(10) 0.0242(9) 0.0052(8) 0.0049(7) 0.0023(7)
C3 0.0317(10) 0.0272(10) 0.0286(10) 0.0072(8) 0.0063(8) -0.0004(8)
C4 0.0336(11) 0.0422(12) 0.0277(10) 0.0115(9) 0.0044(8) -0.0015(9)
C5 0.0297(10) 0.0386(11) 0.0272(10) 0.0099(9) 0.0001(8) 0.0002(8)
C6 0.0317(10) 0.0283(10) 0.0269(10) 0.0085(8) -0.0017(8) 0.0013(8)
C7 0.0445(12) 0.0273(10) 0.0279(10) 0.0052(9) -0.0016(9) 0.0004(8)
C8 0.0429(12) 0.0308(11) 0.0366(11) -0.0016(9) -0.0027(9) 0.0076(9)
C9 0.0381(11) 0.0363(11) 0.0319(11) 0.0075(9) 0.0010(9) 0.0098(9)
C10 0.0472(13) 0.0451(13) 0.0462(13) 0.0027(10) 0.0095(10) 0.0167(11)
C11 0.0553(15) 0.0647(16) 0.0355(12) 0.0115(12) 0.0179(11) 0.0143(11)
C12 0.0501(14) 0.0526(14) 0.0292(11) 0.0161(11) 0.0081(10) 0.0029(10)
C13 0.0403(12) 0.0391(12) 0.0247(10) 0.0163(9) -0.0002(8) 0.0027(8)
C14 0.0487(13) 0.0371(12) 0.0285(11) 0.0123(10) -0.0054(9) -0.0064(9)
C15 0.0436(12) 0.0320(11) 0.0362(11) 0.0028(9) -0.0073(9) -0.0017(9)
C16 0.0314(11) 0.0331(11) 0.0301(10) 0.0037(8) -0.0035(8) 0.0014(8)
C17 0.0362(11) 0.0383(12) 0.0385(11) -0.0063(9) -0.0028(9) 0.0031(9)
C18 0.0318(11) 0.0506(13) 0.0314(11) 0.0012(9) 0.0052(9) 0.0036(9)
C19 0.0308(10) 0.0320(10) 0.0261(10) 0.0088(8) -0.0019(8) 0.0032(8)
C20 0.0335(11) 0.0332(11) 0.0247(10) 0.0108(8) 0.0000(8) 0.0054(8)
C21 0.0272(10) 0.0246(9) 0.0288(10) 0.0024(7) 0.0088(8) 0.0010(8)
C22 0.0364(11) 0.0321(11) 0.0288(10) 0.0077(8) -0.0003(8) -0.0010(8)
C23 0.0399(12) 0.0310(11) 0.0378(11) 0.0002(9) 0.0037(9) -0.0061(9)
C24 0.0507(13) 0.0260(10) 0.0418(12) 0.0043(9) 0.0041(10) 0.0038(9)
C25 0.0484(13) 0.0303(11) 0.0342(11) 0.0031(9) 0.0027(9) 0.0071(9)
C26 0.0361(11) 0.0294(10) 0.0254(10) 0.0012(8) 0.0039(8) 0.0024(8)
C27 0.0291(10) 0.0242(9) 0.0237(9) 0.0036(8) 0.0084(8) -0.0034(7)
C28 0.0310(10) 0.0320(10) 0.0238(9) 0.0017(8) 0.0088(8) 0.0039(8)
C29 0.0515(13) 0.0306(11) 0.0277(10) 0.0058(9) 0.0065(9) 0.0018(8)
C30 0.0814(18) 0.0509(14) 0.0338(12) 0.0183(13) 0.0249(12) 0.0081(10)
C31 0.0625(15) 0.0533(14) 0.0340(12) 0.0037(11) 0.0122(10) 0.0188(10)
C32 0.0595(15) 0.0352(12) 0.0458(13) 0.0034(10) 0.0098(11) 0.0140(10)
C33 0.0628(15) 0.0336(12) 0.0392(12) 0.0114(10) 0.0191(11) 0.0050(9)
N1 0.0285(8) 0.0238(8) 0.0245(8) 0.0048(6) 0.0091(6) 0.0018(6)
N2 0.0272(9) 0.0360(9) 0.0268(8) 0.0081(7) 0.0095(7) 0.0061(7)
O1 0.0335(7) 0.0323(7) 0.0280(7) 0.0041(6) 0.0136(6) 0.0023(6)
O2 0.0284(7) 0.0413(8) 0.0371(8) 0.0081(6) 0.0103(6) 0.0075(6)

loop_
_atom_type_symbol
_atom_type_description
_atom_type_scat_dispersion_real
_atom_type_scat_dispersion_imag
_atom_type_scat_source
C C 0.0033 0.0016 'International Tables Vol C Tables 4.2.6.8 and 6.1.1.4'
H H 0.0000 0.0000 'International Tables Vol C Tables 4.2.6.8 and 6.1.1.4'
O O 0.0106 0.0060 'International Tables Vol C Tables 4.2.6.8 and 6.1.1.4'
N N 0.0061 0.0033 'International Tables Vol C Tables 4.2.6.8 and 6.1.1.4'

loop_
_geom_angle_atom_site_label_1
_geom_angle_atom_site_label_2
_geom_angle_atom_site_label_3
_geom_angle
O1 C1 N1 120.38(16)
O1 C1 C2 121.25(14)
N1 C1 C2 118.37(14)
C1 C2 C3 112.77(14)
C1 C2 H2C 109.0
C3 C2 H2C 109.0
C1 C2 H2D 109.0
C3 C2 H2D 109.0
H2C C2 H2D 107.8
C4 C3 C2 112.71(14)
C4 C3 H3A 109.0
C2 C3 H3A 109.0
C4 C3 H3B 109.0
C2 C3 H3B 109.0
H3A C3 H3B 107.8
C5 C4 C3 112.66(15)
C5 C4 H4A 109.1
C3 C4 H4A 109.1
C5 C4 H4B 109.1
C3 C4 H4B 109.1
H4A C4 H4B 107.8
C18 C5 C6 118.59(16)
C18 C5 C4 119.68(17)
C6 C5 C4 121.66(17)
C5 C6 C19 119.51(17)
C5 C6 C7 122.80(16)
C19 C6 C7 117.69(16)
C8 C7 C6 121.81(17)
C8 C7 H7 119.1
C6 C7 H7 119.1
C7 C8 C9 121.97(18)
C7 C8 H8 119.0
C9 C8 H8 119.0
C10 C9 C20 119.10(18)
C10 C9 C8 122.84(19)
C20 C9 C8 118.06(17)
C11 C10 C9 120.8(2)
C11 C10 H10 119.6
C9 C10 H10 119.6
C10 C11 C12 120.65(19)
C10 C11 H11 119.7
C12 C11 H11 119.7
C11 C12 C13 121.16(19)
C11 C12 H12 119.4
C13 C12 H12 119.4
C12 C13 C20 118.67(19)
C12 C13 C14 122.89(18)
C20 C13 C14 118.43(17)
C15 C14 C13 121.50(18)
C15 C14 H14 119.2
C13 C14 H14 119.2
C14 C15 C16 121.61(19)
C14 C15 H15 119.2
C16 C15 H15 119.2
C17 C16 C19 118.72(16)
C17 C16 C15 122.57(18)
C19 C16 C15 118.71(17)
C18 C17 C16 120.66(18)
C18 C17 H17 119.7
C16 C17 H17 119.7
C17 C18 C5 122.37(18)
C17 C18 H18 118.8
C5 C18 H18 118.8
C16 C19 C6 120.14(16)
C16 C19 C20 119.56(16)
C6 C19 C20 120.30(17)
C9 C20 C13 119.65(17)
C9 C20 C19 120.16(16)
C13 C20 C19 120.18(18)
N1 C21 C26 112.10(14)
N1 C21 C22 111.76(14)
C26 C21 C22 111.18(14)
N1 C21 H21 107.2
C26 C21 H21 107.2
C22 C21 H21 107.2
C23 C22 C21 110.36(15)
C23 C22 H22A 109.6
C21 C22 H22A 109.6
C23 C22 H22B 109.6
C21 C22 H22B 109.6
H22A C22 H22B 108.1
C24 C23 C22 111.45(16)
C24 C23 H23A 109.3
C22 C23 H23A 109.3
C24 C23 H23B 109.3
C22 C23 H23B 109.3
H23A C23 H23B 108.0
C23 C24 C25 111.59(16)
C23 C24 H24A 109.3
C25 C24 H24A 109.3
C23 C24 H24B 109.3
C25 C24 H24B 109.3
H24A C24 H24B 108.0
C26 C25 C24 111.40(15)
C26 C25 H25A 109.3
C24 C25 H25A 109.3
C26 C25 H25B 109.3
C24 C25 H25B 109.3
H25A C25 H25B 108.0
C21 C26 C25 109.86(15)
C21 C26 H26A 109.7
C25 C26 H26A 109.7
C21 C26 H26B 109.7
C25 C26 H26B 109.7
H26A C26 H26B 108.2
O2 C27 N2 125.42(16)
O2 C27 N1 120.55(16)
N2 C27 N1 113.96(15)
N2 C28 C33 110.08(14)
N2 C28 C29 111.64(15)
C33 C28 C29 110.95(16)
N2 C28 H28 108.0
C33 C28 H28 108.0
C29 C28 H28 108.0
C28 C29 C30 111.25(16)
C28 C29 H29A 109.4
C30 C29 H29A 109.4
C28 C29 H29B 109.4
C30 C29 H29B 109.4
H29A C29 H29B 108.0
C31 C30 C29 111.98(17)
C31 C30 H30A 109.2
C29 C30 H30A 109.2
C31 C30 H30B 109.2
C29 C30 H30B 109.2
H30A C30 H30B 107.9
C32 C31 C30 111.46(17)
C32 C31 H31A 109.3
C30 C31 H31A 109.3
C32 C31 H31B 109.3
C30 C31 H31B 109.3
H31A C31 H31B 108.0
C31 C32 C33 110.94(17)
C31 C32 H32A 109.5
C33 C32 H32A 109.5
C31 C32 H32B 109.5
C33 C32 H32B 109.5
H32A C32 H32B 108.0
C28 C33 C32 111.45(16)
C28 C33 H33A 109.3
C32 C33 H33A 109.3
C28 C33 H33B 109.3
C32 C33 H33B 109.3
H33A C33 H33B 108.0
C1 N1 C27 123.78(14)
C1 N1 C21 119.09(14)
C27 N1 C21 116.20(13)
C27 N2 C28 121.70(15)
C27 N2 H2A 119.8(12)
C28 N2 H2A 118.4(12)

loop_
_geom_bond_atom_site_label_1
_geom_bond_atom_site_label_2
_geom_bond_distance
C1 O1 1.2329(19)
C1 N1 1.370(2)
C1 C2 1.514(2)
C2 C3 1.529(2)
C2 H2C 0.9900
C2 H2D 0.9900
C3 C4 1.526(3)
C3 H3A 0.9900
C3 H3B 0.9900
C4 C5 1.510(2)
C4 H4A 0.9900
C4 H4B 0.9900
C5 C18 1.388(3)
C5 C6 1.412(2)
C6 C19 1.427(2)
C6 C7 1.433(3)
C7 C8 1.348(3)
C7 H7 0.9500
C8 C9 1.430(3)
C8 H8 0.9500
C9 C10 1.398(3)
C9 C20 1.419(3)
C10 C11 1.378(3)
C10 H10 0.9500
C11 C12 1.380(3)
C11 H11 0.9500
C12 C13 1.394(3)
C12 H12 0.9500
C13 C20 1.425(2)
C13 C14 1.432(3)
C14 C15 1.343(3)
C14 H14 0.9500
C15 C16 1.438(3)
C15 H15 0.9500
C16 C17 1.391(3)
C16 C19 1.419(3)
C17 C18 1.382(3)
C17 H17 0.9500
C18 H18 0.9500
C19 C20 1.428(2)
C21 N1 1.485(2)
C21 C26 1.521(2)
C21 C22 1.527(2)
C21 H21 1.0000
C22 C23 1.521(3)
C22 H22A 0.9900
C22 H22B 0.9900
C23 C24 1.518(3)
C23 H23A 0.9900
C23 H23B 0.9900
C24 C25 1.527(3)
C24 H24A 0.9900
C24 H24B 0.9900
C25 C26 1.525(3)
C25 H25A 0.9900
C25 H25B 0.9900
C26 H26A 0.9900
C26 H26B 0.9900
C27 O2 1.213(2)
C27 N2 1.328(2)
C27 N1 1.447(2)
C28 N2 1.464(2)
C28 C33 1.516(3)
C28 C29 1.518(2)
C28 H28 1.0000
C29 C30 1.525(3)
C29 H29A 0.9900
C29 H29B 0.9900
C30 C31 1.520(3)
C30 H30A 0.9900
C30 H30B 0.9900
C31 C32 1.509(3)
C31 H31A 0.9900
C31 H31B 0.9900
C32 C33 1.531(3)
C32 H32A 0.9900
C32 H32B 0.9900
C33 H33A 0.9900
C33 H33B 0.9900
N2 H2A 0.855(9)

loop_
_geom_hbond_atom_site_label_D
_geom_hbond_atom_site_label_H
_geom_hbond_atom_site_label_A
_geom_hbond_site_symmetry_A
_geom_hbond_distance_DH
_geom_hbond_distance_HA
_geom_hbond_distance_DA
_geom_hbond_angle_DHA
N2 H2A O1 2_566 0.855(10) 2.173(10) 3.026(2) 176.4(15)
C2 H2D O2 2_666 0.99 2.49 3.358(2) 146
C4 H4B O2 2_666 0.99 2.45 3.302(2) 144

loop_
_geom_torsion_atom_site_label_1
_geom_torsion_atom_site_label_2
_geom_torsion_atom_site_label_3
_geom_torsion_atom_site_label_4
_geom_torsion
O1 C1 C2 C3 25.2(2)
N1 C1 C2 C3 -154.78(15)
C1 C2 C3 C4 72.4(2)
C2 C3 C4 C5 173.33(16)
C3 C4 C5 C18 -97.4(2)
C3 C4 C5 C6 79.7(2)
C18 C5 C6 C19 0.2(3)
C4 C5 C6 C19 -176.96(16)
C18 C5 C6 C7 179.69(17)
C4 C5 C6 C7 2.5(3)
C5 C6 C7 C8 -179.91(17)
C19 C6 C7 C8 -0.4(3)
C6 C7 C8 C9 0.0(3)
C7 C8 C9 C10 179.94(18)
C7 C8 C9 C20 0.4(3)
C20 C9 C10 C11 0.2(3)
C8 C9 C10 C11 -179.37(19)
C9 C10 C11 C12 0.6(3)
C10 C11 C12 C13 -0.9(3)
C11 C12 C13 C20 0.3(3)
C11 C12 C13 C14 179.83(19)
C12 C13 C14 C15 -179.73(19)
C20 C13 C14 C15 -0.2(3)
C13 C14 C15 C16 -0.1(3)
C14 C15 C16 C17 -179.91(18)
C14 C15 C16 C19 0.6(3)
C19 C16 C17 C18 0.2(3)
C15 C16 C17 C18 -179.24(18)
C16 C17 C18 C5 0.3(3)
C6 C5 C18 C17 -0.5(3)
C4 C5 C18 C17 176.71(18)
C17 C16 C19 C6 -0.5(3)
C15 C16 C19 C6 178.97(16)
C17 C16 C19 C20 179.76(17)
C15 C16 C19 C20 -0.7(3)
C5 C6 C19 C16 0.3(3)
C7 C6 C19 C16 -179.21(16)
C5 C6 C19 C20 -179.97(16)
C7 C6 C19 C20 0.5(2)
C10 C9 C20 C13 -0.7(3)
C8 C9 C20 C13 178.86(17)
C10 C9 C20 C19 -179.85(17)
C8 C9 C20 C19 -0.3(3)
C12 C13 C20 C9 0.5(3)
C14 C13 C20 C9 -179.06(17)
C12 C13 C20 C19 179.60(16)
C14 C13 C20 C19 0.1(3)
C16 C19 C20 C9 179.55(16)
C6 C19 C20 C9 -0.2(3)
C16 C19 C20 C13 0.4(3)
C6 C19 C20 C13 -179.31(16)
N1 C21 C22 C23 -176.13(15)
C26 C21 C22 C23 57.8(2)
C21 C22 C23 C24 -55.6(2)
C22 C23 C24 C25 54.4(2)
C23 C24 C25 C26 -54.8(2)
N1 C21 C26 C25 176.17(14)
C22 C21 C26 C25 -57.92(19)
C24 C25 C26 C21 56.1(2)
N2 C28 C29 C30 178.07(16)
C33 C28 C29 C30 54.9(2)
C28 C29 C30 C31 -54.2(3)
C29 C30 C31 C32 54.4(3)
C30 C31 C32 C33 -54.9(3)
N2 C28 C33 C32 179.84(17)
C29 C28 C33 C32 -56.1(2)
C31 C32 C33 C28 56.2(2)
O1 C1 N1 C27 -178.60(15)
C2 C1 N1 C27 1.4(2)
O1 C1 N1 C21 -10.1(2)
C2 C1 N1 C21 169.94(15)
O2 C27 N1 C1 118.43(19)
N2 C27 N1 C1 -64.3(2)
O2 C27 N1 C21 -50.4(2)
N2 C27 N1 C21 126.88(16)
C26 C21 N1 C1 -82.44(19)
C22 C21 N1 C1 151.97(15)
C26 C21 N1 C27 86.94(18)
C22 C21 N1 C27 -38.7(2)
O2 C27 N2 C28 -5.7(3)
N1 C27 N2 C28 177.15(14)
C33 C28 N2 C27 -147.59(18)
C29 C28 N2 C27 88.7(2)

_cod_database_fobs_code 2241133
